data_7704674
loop_
_publ_author_name
'Tsukada, Satoru'
'Abe, Takayuki'
'Abe, Naoya'
'Nakashima, Satoru'
'Yamamoto, Kazuki'
'Gunji, Takahiro'

_publ_section_title
;
 Benzenedithiolate-bridged MoFe complexes: structures, oxidation states,
 and reactivities.
;
_journal_issue 26
_journal_name_full 'Dalton transactions (Cambridge, England : 2003)'
_journal_page_first 9048
_journal_page_last 9056
_journal_paper_doi 10.1039/d0dt01428a
_journal_volume 49
_journal_year 2020
_chemical_formula_sum 'C15 H13 Fe Mo O6 P S2'
_chemical_formula_weight 536.13
_chemical_properties_physical Air-sensitive
_space_group_IT_number 14
_space_group_name_Hall '-P 2ybc'
_space_group_name_H-M_alt 'P 1 21/c 1'
_symmetry_cell_setting monoclinic
_symmetry_space_group_name_H-M 'P 1 21/c 1'
_atom_sites_solution_hydrogens geom
_atom_sites_solution_primary direct
_atom_sites_solution_secondary difmap
_audit_creation_method SHELXL-97
_audit_update_record
;
2018-07-03 deposited with the CCDC.	2020-06-17 downloaded from the CCDC.
;
_cell_angle_alpha 90.00
_cell_angle_beta 91.3310(10)
_cell_angle_gamma 90.00
_cell_formula_units_Z 4
_cell_length_a 6.4434(6)
_cell_length_b 17.1407(15)
_cell_length_c 17.5328(16)
_cell_measurement_reflns_used 9196
_cell_measurement_temperature 103
_cell_measurement_theta_max 26.40
_cell_measurement_theta_min 2.32
_cell_volume 1935.9(3)
_computing_cell_refinement 'SMART (Bruker AXS)'
_computing_data_collection 'SMART (Bruker AXS)'
_computing_data_reduction 'SAINT (Bruker AXS)'
_computing_molecular_graphics 'XSHEL (Bruker AXS,2002)'
_computing_publication_material 'XCIF (Bruker AXS, 2001)'
_computing_structure_refinement 'SHELXL-97 (Sheldrick, 1997)'
_computing_structure_solution 'SHELXS-97 (Sheldrick, 1997)'
_diffrn_ambient_temperature 103
_diffrn_detector_area_resol_mean 8.333
_diffrn_measured_fraction_theta_full 0.994
_diffrn_measured_fraction_theta_max 0.989
_diffrn_measurement_device_type 'Bruker APEX CCD area detector'
_diffrn_measurement_method 'phi and omega scans'
_diffrn_radiation_monochromator graphite
_diffrn_radiation_source 'fine-focus sealed tube'
_diffrn_radiation_type MoK\a
_diffrn_radiation_wavelength 0.71073
_diffrn_reflns_av_R_equivalents 0.0319
_diffrn_reflns_av_sigmaI/netI 0.0332
_diffrn_reflns_limit_h_max 8
_diffrn_reflns_limit_h_min -8
_diffrn_reflns_limit_k_max 21
_diffrn_reflns_limit_k_min -16
_diffrn_reflns_limit_l_max 21
_diffrn_reflns_limit_l_min -20
_diffrn_reflns_number 10471
_diffrn_reflns_theta_full 25.00
_diffrn_reflns_theta_max 26.40
_diffrn_reflns_theta_min 1.66
_exptl_absorpt_coefficient_mu 1.723
_exptl_absorpt_correction_T_max 0.6259
_exptl_absorpt_correction_T_min 0.4245
_exptl_absorpt_correction_type empirical
_exptl_absorpt_process_details
;
SADABS Sheldrick 1996
;
_exptl_crystal_colour black
_exptl_crystal_density_diffrn 1.840
_exptl_crystal_density_method 'not measured'
_exptl_crystal_description block
_exptl_crystal_F_000 1064
_exptl_crystal_recrystallization_method 'Re-crystallisation from solvent: dichloromethane/hexane'
_exptl_crystal_size_max 0.60
_exptl_crystal_size_mid 0.60
_exptl_crystal_size_min 0.30
_refine_diff_density_max 1.943
_refine_diff_density_min -1.402
_refine_diff_density_rms 0.137
_refine_ls_extinction_method none
_refine_ls_goodness_of_fit_ref 1.057
_refine_ls_hydrogen_treatment constr
_refine_ls_matrix_type full
_refine_ls_number_parameters 238
_refine_ls_number_reflns 3918
_refine_ls_number_restraints 0
_refine_ls_restrained_S_all 1.057
_refine_ls_R_factor_all 0.0333
_refine_ls_R_factor_gt 0.0325
_refine_ls_shift/su_max 0.001
_refine_ls_shift/su_mean 0.000
_refine_ls_structure_factor_coef Fsqd
_refine_ls_weighting_details 'calc w=1/[\s^2^(Fo^2^)+(0.0679P)^2^+1.0711P] where P=(Fo^2^+2Fc^2^)/3'
_refine_ls_weighting_scheme calc
_refine_ls_wR_factor_gt 0.0933
_refine_ls_wR_factor_ref 0.0941
_reflns_number_gt 3786
_reflns_number_total 3918
_reflns_threshold_expression >2sigma(I)
_cod_data_source_file d0dt01428a2.cif
_cod_data_source_block femoco
_cod_depositor_comments
;
The following automatic conversions were performed:

data item '_symmetry_cell_setting' value 'Monoclinic' was changed to
'monoclinic' in accordance with the
/home/data/users/saulius/crontab/automatic-downloads/rss-feeds/RSC/lib/dictionaries/cif_core.dic
dictionary named 'cif_core.dic' version 2.4.2 last updated on
2011-04-26.

Automatic conversion script
Id: cif_fix_values 7556 2019-12-06 15:28:31Z antanas 

 Adding full bibliography for 7704674--7704676.cif.
;
_cod_original_sg_symbol_H-M 'P2(1)/c  '
_cod_database_code 7704674

loop_
_symmetry_equiv_pos_as_xyz
'x, y, z'
'-x, y+1/2, -z+1/2'
'-x, -y, -z'
'x, -y-1/2, z-1/2'

loop_
_atom_site_label
_atom_site_type_symbol
_atom_site_fract_x
_atom_site_fract_y
_atom_site_fract_z
_atom_site_U_iso_or_equiv
_atom_site_adp_type
_atom_site_occupancy
_atom_site_symmetry_multiplicity
_atom_site_calc_flag
_atom_site_refinement_flags
_atom_site_disorder_assembly
_atom_site_disorder_group
Mo1 Mo 0.28807(3) 0.702600(10) 0.320252(11) 0.01308(10) Uani 1 1 d . . .
Fe2 Fe 0.13644(5) 0.623342(18) 0.439351(18) 0.01387(11) Uani 1 1 d . . .
S1 S 0.00939(8) 0.74453(3) 0.41123(3) 0.01586(14) Uani 1 1 d . . .
P4 P 0.40094(9) 0.84126(3) 0.29261(3) 0.01612(14) Uani 1 1 d . . .
S2 S 0.44413(8) 0.68896(3) 0.45412(3) 0.01553(14) Uani 1 1 d . . .
O1 O 0.0256(3) 0.61789(11) 0.60098(10) 0.0257(4) Uani 1 1 d . . .
O2 O -0.2413(3) 0.54623(10) 0.37904(10) 0.0221(4) Uani 1 1 d . . .
O3 O 0.3620(3) 0.47460(10) 0.43660(10) 0.0202(4) Uani 1 1 d . . .
O5 O 0.1951(3) 0.53538(10) 0.25811(10) 0.0243(4) Uani 1 1 d . . .
C3 C 0.2237(3) 0.59513(14) 0.28707(13) 0.0172(5) Uani 1 1 d . . .
O6 O 0.0273(3) 0.73251(11) 0.16944(10) 0.0233(4) Uani 1 1 d . . .
O4 O 0.6972(3) 0.64936(12) 0.24247(11) 0.0277(4) Uani 1 1 d . . .
C1 C -0.0967(4) 0.57743(13) 0.40208(13) 0.0165(4) Uani 1 1 d . . .
C6 C 0.2760(3) 0.53217(14) 0.43785(13) 0.0157(5) Uani 1 1 d . . .
C2 C 0.0683(4) 0.62118(13) 0.53863(14) 0.0175(5) Uani 1 1 d . . .
C7 C 0.1580(4) 0.80279(13) 0.47702(14) 0.0183(5) Uani 1 1 d . . .
C15 C 0.1909(4) 0.91233(14) 0.28746(15) 0.0228(5) Uani 1 1 d . . .
H15A H 0.1279 0.9170 0.3376 0.034 Uiso 1 1 calc R . .
H15B H 0.0856 0.8951 0.2499 0.034 Uiso 1 1 calc R . .
H15C H 0.2461 0.9631 0.2721 0.034 Uiso 1 1 calc R . .
C5 C 0.1231(4) 0.72227(14) 0.22440(14) 0.0181(5) Uani 1 1 d . . .
C13 C 0.5249(4) 0.85114(15) 0.20113(15) 0.0242(5) Uani 1 1 d . . .
H13A H 0.5570 0.9062 0.1920 0.036 Uiso 1 1 calc R . .
H13B H 0.4310 0.8320 0.1605 0.036 Uiso 1 1 calc R . .
H13C H 0.6535 0.8206 0.2015 0.036 Uiso 1 1 calc R . .
C9 C 0.0823(4) 0.87192(14) 0.50673(14) 0.0231(5) Uani 1 1 d . . .
H9 H -0.0529 0.8897 0.4927 0.028 Uiso 1 1 calc R . .
C8 C 0.3556(4) 0.77614(13) 0.49801(13) 0.0178(4) Uani 1 1 d . . .
C10 C 0.2078(5) 0.91517(15) 0.55767(15) 0.0279(6) Uani 1 1 d . . .
H10 H 0.1584 0.9630 0.5777 0.034 Uiso 1 1 calc R . .
C4 C 0.5484(4) 0.67145(14) 0.27018(14) 0.0198(5) Uani 1 1 d . . .
C14 C 0.5850(4) 0.88828(15) 0.35766(15) 0.0228(5) Uani 1 1 d . . .
H14A H 0.7082 0.8552 0.3642 0.034 Uiso 1 1 calc R . .
H14B H 0.5205 0.8961 0.4072 0.034 Uiso 1 1 calc R . .
H14C H 0.6255 0.9389 0.3367 0.034 Uiso 1 1 calc R . .
C12 C 0.4788(4) 0.81828(15) 0.54947(14) 0.0215(5) Uani 1 1 d . . .
H12 H 0.6125 0.7997 0.5645 0.026 Uiso 1 1 calc R . .
C11 C 0.4036(4) 0.88829(15) 0.57887(15) 0.0273(6) Uani 1 1 d . . .
H11 H 0.4874 0.9177 0.6137 0.033 Uiso 1 1 calc R . .

loop_
_atom_site_aniso_label
_atom_site_aniso_U_11
_atom_site_aniso_U_22
_atom_site_aniso_U_33
_atom_site_aniso_U_23
_atom_site_aniso_U_13
_atom_site_aniso_U_12
Mo1 0.01208(14) 0.01107(14) 0.01601(15) 0.00116(6) -0.00168(9) -0.00091(6)
Fe2 0.01282(18) 0.01143(19) 0.01727(19) 0.00123(11) -0.00164(12) -0.00130(11)
S1 0.0142(3) 0.0129(3) 0.0204(3) 0.00025(19) -0.0015(2) 0.00076(19)
P4 0.0160(3) 0.0126(3) 0.0197(3) 0.0027(2) -0.0021(2) -0.0014(2)
S2 0.0139(3) 0.0132(3) 0.0193(3) 0.0010(2) -0.0031(2) -0.0012(2)
O1 0.0349(10) 0.0227(9) 0.0195(10) -0.0032(7) 0.0008(7) -0.0050(7)
O2 0.0162(8) 0.0213(9) 0.0285(10) 0.0000(7) -0.0043(7) -0.0034(6)
O3 0.0205(8) 0.0153(8) 0.0245(9) -0.0001(6) -0.0023(7) 0.0005(7)
O5 0.0315(10) 0.0171(9) 0.0243(9) -0.0022(7) 0.0026(7) -0.0027(7)
C3 0.0162(11) 0.0178(12) 0.0176(11) 0.0021(9) 0.0001(8) -0.0010(9)
O6 0.0225(9) 0.0236(9) 0.0234(9) 0.0051(7) -0.0078(7) -0.0020(7)
O4 0.0185(9) 0.0354(11) 0.0296(10) 0.0038(8) 0.0040(7) 0.0043(8)
C1 0.0188(11) 0.0133(11) 0.0175(11) 0.0027(8) 0.0016(8) 0.0042(8)
C6 0.0134(10) 0.0189(12) 0.0148(11) 0.0013(8) -0.0023(8) -0.0062(9)
C2 0.0185(11) 0.0114(11) 0.0225(13) 0.0002(8) -0.0016(9) -0.0034(8)
C7 0.0235(13) 0.0144(11) 0.0169(12) 0.0026(8) -0.0004(9) -0.0023(9)
C15 0.0254(12) 0.0180(12) 0.0249(13) 0.0034(9) -0.0034(9) 0.0035(9)
C5 0.0190(11) 0.0122(11) 0.0233(12) 0.0015(9) 0.0023(9) -0.0006(9)
C13 0.0282(13) 0.0207(12) 0.0237(13) 0.0034(9) 0.0036(10) -0.0031(10)
C9 0.0286(13) 0.0179(12) 0.0227(13) 0.0000(9) -0.0009(10) 0.0028(9)
C8 0.0227(11) 0.0126(11) 0.0182(12) 0.0011(9) -0.0007(9) -0.0033(9)
C10 0.0429(16) 0.0159(12) 0.0248(13) -0.0042(9) -0.0020(11) 0.0015(10)
C4 0.0187(12) 0.0171(12) 0.0232(12) 0.0052(9) -0.0059(9) -0.0028(9)
C14 0.0233(12) 0.0184(12) 0.0264(13) 0.0034(9) -0.0066(9) -0.0058(9)
C12 0.0252(12) 0.0178(11) 0.0214(12) 0.0018(9) -0.0048(9) -0.0052(10)
C11 0.0409(15) 0.0202(13) 0.0205(13) -0.0029(10) -0.0058(11) -0.0068(11)

loop_
_atom_type_symbol
_atom_type_description
_atom_type_scat_dispersion_real
_atom_type_scat_dispersion_imag
_atom_type_scat_source
C C 0.0033 0.0016 'International Tables Vol C Tables 4.2.6.8 and 6.1.1.4'
H H 0.0000 0.0000 'International Tables Vol C Tables 4.2.6.8 and 6.1.1.4'
O O 0.0106 0.0060 'International Tables Vol C Tables 4.2.6.8 and 6.1.1.4'
P P 0.1023 0.0942 'International Tables Vol C Tables 4.2.6.8 and 6.1.1.4'
S S 0.1246 0.1234 'International Tables Vol C Tables 4.2.6.8 and 6.1.1.4'
Fe Fe 0.3463 0.8444 'International Tables Vol C Tables 4.2.6.8 and 6.1.1.4'
Mo Mo -1.6832 0.6857 'International Tables Vol C Tables 4.2.6.8 and 6.1.1.4'

loop_
_geom_angle_atom_site_label_1
_geom_angle_atom_site_label_2
_geom_angle_atom_site_label_3
_geom_angle
_geom_angle_site_symmetry_1
_geom_angle_site_symmetry_3
_geom_angle_publ_flag
C3 Mo1 C4 78.02(9) . . ?
C3 Mo1 C5 78.77(10) . . ?
C4 Mo1 C5 96.43(10) . . ?
C3 Mo1 S1 107.65(7) . . ?
C4 Mo1 S1 166.82(7) . . ?
C5 Mo1 S1 96.36(7) . . ?
C3 Mo1 P4 151.42(7) . . ?
C4 Mo1 P4 85.33(7) . . ?
C5 Mo1 P4 80.23(7) . . ?
S1 Mo1 P4 93.73(2) . . ?
C3 Mo1 S2 105.21(7) . . ?
C4 Mo1 S2 93.64(7) . . ?
C5 Mo1 S2 169.77(7) . . ?
S1 Mo1 S2 73.49(2) . . ?
P4 Mo1 S2 98.84(2) . . ?
C3 Mo1 Fe2 71.34(7) . . ?
C4 Mo1 Fe2 122.20(7) . . ?
C5 Mo1 Fe2 122.83(7) . . ?
S1 Mo1 Fe2 51.673(15) . . ?
P4 Mo1 Fe2 137.035(17) . . ?
S2 Mo1 Fe2 51.743(15) . . ?
C6 Fe2 C1 91.60(10) . . ?
C6 Fe2 C2 97.40(10) . . ?
C1 Fe2 C2 96.96(10) . . ?
C6 Fe2 S1 164.14(7) . . ?
C1 Fe2 S1 91.56(7) . . ?
C2 Fe2 S1 97.64(7) . . ?
C6 Fe2 S2 89.81(7) . . ?
C1 Fe2 S2 165.17(7) . . ?
C2 Fe2 S2 97.49(7) . . ?
S1 Fe2 S2 83.26(2) . . ?
C6 Fe2 Mo1 103.64(7) . . ?
C1 Fe2 Mo1 104.66(7) . . ?
C2 Fe2 Mo1 149.14(7) . . ?
S1 Fe2 Mo1 60.543(17) . . ?
S2 Fe2 Mo1 60.726(17) . . ?
C7 S1 Fe2 100.66(8) . . ?
C7 S1 Mo1 100.83(9) . . ?
Fe2 S1 Mo1 67.784(17) . . ?
C14 P4 C13 102.67(12) . . ?
C14 P4 C15 102.01(12) . . ?
C13 P4 C15 103.62(12) . . ?
C14 P4 Mo1 118.83(8) . . ?
C13 P4 Mo1 112.96(9) . . ?
C15 P4 Mo1 114.84(9) . . ?
C8 S2 Fe2 100.14(8) . . ?
C8 S2 Mo1 101.42(8) . . ?
Fe2 S2 Mo1 67.532(17) . . ?
O5 C3 Mo1 170.7(2) . . ?
O2 C1 Fe2 177.9(2) . . ?
O3 C6 Fe2 179.4(2) . . ?
O1 C2 Fe2 178.3(2) . . ?
C9 C7 C8 120.5(2) . . ?
C9 C7 S1 122.1(2) . . ?
C8 C7 S1 117.38(18) . . ?
P4 C15 H15A 109.5 . . ?
P4 C15 H15B 109.5 . . ?
H15A C15 H15B 109.5 . . ?
P4 C15 H15C 109.5 . . ?
H15A C15 H15C 109.5 . . ?
H15B C15 H15C 109.5 . . ?
O6 C5 Mo1 179.0(2) . . ?
P4 C13 H13A 109.5 . . ?
P4 C13 H13B 109.5 . . ?
H13A C13 H13B 109.5 . . ?
P4 C13 H13C 109.5 . . ?
H13A C13 H13C 109.5 . . ?
H13B C13 H13C 109.5 . . ?
C7 C9 C10 119.2(3) . . ?
C7 C9 H9 120.4 . . ?
C10 C9 H9 120.4 . . ?
C12 C8 C7 120.4(2) . . ?
C12 C8 S2 122.20(19) . . ?
C7 C8 S2 117.42(18) . . ?
C11 C10 C9 120.2(2) . . ?
C11 C10 H10 119.9 . . ?
C9 C10 H10 119.9 . . ?
O4 C4 Mo1 176.3(2) . . ?
P4 C14 H14A 109.5 . . ?
P4 C14 H14B 109.5 . . ?
H14A C14 H14B 109.5 . . ?
P4 C14 H14C 109.5 . . ?
H14A C14 H14C 109.5 . . ?
H14B C14 H14C 109.5 . . ?
C8 C12 C11 119.2(2) . . ?
C8 C12 H12 120.4 . . ?
C11 C12 H12 120.4 . . ?
C10 C11 C12 120.5(2) . . ?
C10 C11 H11 119.7 . . ?
C12 C11 H11 119.7 . . ?

loop_
_geom_bond_atom_site_label_1
_geom_bond_atom_site_label_2
_geom_bond_distance
_geom_bond_site_symmetry_2
_geom_bond_publ_flag
Mo1 C3 1.973(2) . ?
Mo1 C4 1.984(3) . ?
Mo1 C5 1.996(2) . ?
Mo1 S1 2.5334(6) . ?
Mo1 P4 2.5356(6) . ?
Mo1 S2 2.5426(6) . ?
Mo1 Fe2 2.6936(4) . ?
Fe2 C6 1.804(2) . ?
Fe2 C1 1.805(2) . ?
Fe2 C2 1.805(2) . ?
Fe2 S1 2.2825(6) . ?
Fe2 S2 2.2888(6) . ?
S1 C7 1.787(3) . ?
P4 C14 1.815(2) . ?
P4 C13 1.816(3) . ?
P4 C15 1.822(2) . ?
S2 C8 1.781(2) . ?
O1 C2 1.135(3) . ?
O2 C1 1.140(3) . ?
O3 C6 1.132(3) . ?
O5 C3 1.156(3) . ?
O6 C5 1.146(3) . ?
O4 C4 1.149(3) . ?
C7 C9 1.388(3) . ?
C7 C8 1.394(3) . ?
C15 H15A 0.9800 . ?
C15 H15B 0.9800 . ?
C15 H15C 0.9800 . ?
C13 H13A 0.9800 . ?
C13 H13B 0.9800 . ?
C13 H13C 0.9800 . ?
C9 C10 1.402(4) . ?
C9 H9 0.9500 . ?
C8 C12 1.390(3) . ?
C10 C11 1.386(4) . ?
C10 H10 0.9500 . ?
C14 H14A 0.9800 . ?
C14 H14B 0.9800 . ?
C14 H14C 0.9800 . ?
C12 C11 1.397(4) . ?
C12 H12 0.9500 . ?
C11 H11 0.9500 . ?
